data_7237727
loop_
_publ_author_name
'Ben Haj Salah, Maroua'
'Mercier, Nicolas'
'Allain, Magali'
'Zouari, Nabil'
'Botta, Chiara'

_publ_section_title
;
 Dual phosphorescence from the organic and inorganic moieties of 1D hybrid
 perovskites of the Pbn&#x2032;Br4n&#x2032;+2 series (n&#x2032; = 2, 3, 4,
 5)
;
_journal_issue 15
_journal_name_full 'Journal of Materials Chemistry C'
_journal_page_first 4424
_journal_paper_doi 10.1039/C9TC00340A
_journal_volume 7
_journal_year 2019
_chemical_absolute_configuration rmad
_chemical_formula_moiety '3(C6 H16 N2 O2), Pb2 Br9, Br, H2 O'
_chemical_formula_sum 'C18 H50 Br10 N6 O7 Pb2'
_chemical_formula_weight 1676.12
_space_group_IT_number 4
_space_group_name_Hall 'P 2yb'
_space_group_name_H-M_alt 'P 1 21 1'
_symmetry_cell_setting monoclinic
_symmetry_Int_Tables_number 4
_symmetry_space_group_name_Hall 'P 2yb'
_symmetry_space_group_name_H-M 'P 1 21 1'
_atom_sites_solution_hydrogens mixed
_atom_sites_solution_primary direct
_atom_sites_solution_secondary difmap
_audit_creation_date 2018-07-11T10:37:08-00:00
_audit_creation_method 'WinGX routine CIF_UPDATE'
_audit_update_record
;
2018-12-20 deposited with the CCDC.	2019-03-06 downloaded from the CCDC.
;
_cell_angle_alpha 90
_cell_angle_beta 101.621(3)
_cell_angle_gamma 90
_cell_formula_units_Z 2
_cell_length_a 12.3316(4)
_cell_length_b 8.0863(2)
_cell_length_c 23.0098(7)
_cell_measurement_reflns_used 5422
_cell_measurement_temperature 150.0(1)
_cell_measurement_theta_max 72.144
_cell_measurement_theta_min 3.614
_cell_volume 2247.44(12)
_computing_cell_refinement 'CrysAlisPro 1.171.38.46 (Rigaku OD, 2015)'
_computing_data_collection 'CrysAlisPro 1.171.38.46 (Rigaku OD, 2015)'
_computing_data_reduction 'CrysAlisPro 1.171.38.46 (Rigaku OD, 2015)'
_computing_molecular_graphics 'DIAMOND 3.2k (Crystal Impact GbR, 2014)'
_computing_publication_material 'WinGX publication routines (Farrugia, 2012)'
_computing_structure_refinement 'SHELXL-2016/4 (Sheldrick, 2016)'
_computing_structure_solution 'SHELXS-2013/1 (Sheldrick, 2013)'
_diffrn_ambient_temperature 150.0(1)
_diffrn_detector_area_resol_mean 5.199
_diffrn_measured_fraction_theta_full 0.993
_diffrn_measured_fraction_theta_max 0.972
_diffrn_measurement_device_type 'SuperNova, Single source at offset, AtlasS2'
_diffrn_measurement_method '\w scans'
_diffrn_radiation_monochromator mirror
_diffrn_radiation_type CuK\a
_diffrn_radiation_wavelength 1.54184
_diffrn_reflns_av_R_equivalents 0.0483
_diffrn_reflns_av_unetI/netI 0.0584
_diffrn_reflns_Laue_measured_fraction_full 0.993
_diffrn_reflns_Laue_measured_fraction_max 0.972
_diffrn_reflns_limit_h_max 14
_diffrn_reflns_limit_h_min -13
_diffrn_reflns_limit_k_max 9
_diffrn_reflns_limit_k_min -6
_diffrn_reflns_limit_l_max 28
_diffrn_reflns_limit_l_min -26
_diffrn_reflns_number 9202
_diffrn_reflns_point_group_measured_fraction_full 0.665
_diffrn_reflns_point_group_measured_fraction_max 0.648
_diffrn_reflns_theta_full 70
_diffrn_reflns_theta_max 72.403
_diffrn_reflns_theta_min 3.788
_exptl_absorpt_coefficient_mu 25.132
_exptl_absorpt_correction_T_max 1
_exptl_absorpt_correction_T_min 0.58612
_exptl_absorpt_correction_type multi-scan
_exptl_absorpt_process_details
;
        CrysAlisPro 1.171.38.46 (Rigaku Oxford Diffraction, 2015)
        Empirical absorption correction using spherical harmonics,
 implemented in SCALE3 ABSPACK scaling algorithm.
;
_exptl_crystal_colour colorless
_exptl_crystal_density_diffrn 2.477
_exptl_crystal_description plate
_exptl_crystal_F_000 1540
_exptl_crystal_size_max 0.243
_exptl_crystal_size_mid 0.097
_exptl_crystal_size_min 0.042
_refine_diff_density_max 3.787
_refine_diff_density_min -3.426
_refine_diff_density_rms 0.348
_refine_ls_abs_structure_details
;
 Classical Flack method preferred over Parsons because s.u. lower.
;
_refine_ls_abs_structure_Flack -0.027(14)
_refine_ls_extinction_method none
_refine_ls_goodness_of_fit_ref 1.004
_refine_ls_hydrogen_treatment constr
_refine_ls_matrix_type full
_refine_ls_number_parameters 418
_refine_ls_number_reflns 5750
_refine_ls_number_restraints 33
_refine_ls_restrained_S_all 1.004
_refine_ls_R_factor_all 0.0621
_refine_ls_R_factor_gt 0.0599
_refine_ls_shift/su_max 0
_refine_ls_shift/su_mean 0
_refine_ls_structure_factor_coef Fsqd
_refine_ls_weighting_details 'w=1/[\s^2^(Fo^2^)+(0.1311P)^2^+8.7806P] where P=(Fo^2^+2Fc^2^)/3'
_refine_ls_weighting_scheme calc
_refine_ls_wR_factor_gt 0.1649
_refine_ls_wR_factor_ref 0.1686
_reflns_Friedel_coverage 0.239
_reflns_Friedel_fraction_full 0.283
_reflns_Friedel_fraction_max 0.271
_reflns_number_gt 5471
_reflns_number_total 5750
_reflns_threshold_expression 'I > 2\s(I)'
_cod_data_source_file c9tc00340a2.cif
_cod_data_source_block l-lysine-fi
_cod_original_sg_symbol_H-M 'P 21'
_cod_database_code 7237727

loop_
_symmetry_equiv_pos_as_xyz
'x, y, z'
'-x, y+1/2, -z'

loop_
_atom_site_label
_atom_site_type_symbol
_atom_site_fract_x
_atom_site_fract_y
_atom_site_fract_z
_atom_site_U_iso_or_equiv
_atom_site_adp_type
_atom_site_occupancy
_atom_site_site_symmetry_order
_atom_site_calc_flag
_atom_site_refinement_flags_posn
_atom_site_refinement_flags_adp
_atom_site_refinement_flags_occupancy
_atom_site_disorder_assembly
_atom_site_disorder_group
C1 C 0.8146(18) 1.048(3) 0.4041(9) 0.036(5) Uani 1 1 d . . . . .
C2 C 0.7732(14) 0.978(3) 0.3428(8) 0.030(4) Uani 1 1 d . . . . .
H2 H 0.795148 0.861656 0.341341 0.036 Uiso 1 1 calc R U . . .
C3 C 0.8253(17) 1.081(3) 0.2997(9) 0.035(5) Uani 1 1 d . . . . .
H3D H 0.794284 1.19162 0.298102 0.042 Uiso 1 1 calc R U . . .
H3E H 0.904035 1.090509 0.315804 0.042 Uiso 1 1 calc R U . . .
C4 C 0.8101(17) 1.015(3) 0.2366(9) 0.034(5) Uani 1 1 d . . . . .
H4A H 0.731906 1.013268 0.218469 0.041 Uiso 1 1 calc R U . . .
H4B H 0.838217 0.903227 0.237212 0.041 Uiso 1 1 calc R U . . .
C5 C 0.8719(13) 1.126(4) 0.2001(8) 0.032(4) Uani 1 1 d . . . . .
H5D H 0.950975 1.117115 0.215269 0.039 Uiso 1 1 calc R U . . .
H5E H 0.850149 1.23992 0.203306 0.039 Uiso 1 1 calc R U . . .
C6 C 0.845(2) 1.071(3) 0.1343(11) 0.046(6) Uani 1 1 d . . . . .
H6D H 0.860514 0.954222 0.131235 0.056 Uiso 1 1 calc R U . . .
H6E H 0.766576 1.088699 0.117937 0.056 Uiso 1 1 calc R U . . .
C7 C 0.621(2) 0.599(4) 0.2273(11) 0.048(7) Uani 1 1 d . . . . .
C8 C 0.5265(19) 0.555(3) 0.1761(9) 0.032(4) Uani 1 1 d . . . . .
H8 H 0.489293 0.455692 0.18664 0.038 Uiso 1 1 calc R U . . .
C9 C 0.564(2) 0.523(3) 0.1165(11) 0.045(6) Uani 1 1 d . . . . .
H9A H 0.617436 0.432955 0.122113 0.054 Uiso 1 1 calc R U . . .
H9B H 0.500799 0.488052 0.086965 0.054 Uiso 1 1 calc R U . . .
C10 C 0.617(3) 0.673(5) 0.0928(14) 0.079(13) Uani 1 1 d . U . . .
H10A H 0.653942 0.734286 0.12744 0.095 Uiso 0.55(3) 1 calc R U P A 1
H10B H 0.555644 0.74228 0.073508 0.095 Uiso 0.55(3) 1 calc R U P A 1
H10C H 0.690078 0.69696 0.115856 0.095 Uiso 0.45(3) 1 calc R U P A 2
H10D H 0.570644 0.771118 0.091083 0.095 Uiso 0.45(3) 1 calc R U P A 2
C11A C 0.699(3) 0.669(5) 0.0502(15) 0.029(6) Uani 0.55(3) 1 d . . P A 1
H11A H 0.744312 0.767579 0.054668 0.034 Uiso 0.55(3) 1 calc R U P A 1
H11B H 0.746868 0.572881 0.05829 0.034 Uiso 0.55(3) 1 calc R U P A 1
C11B C 0.622(3) 0.601(6) 0.0242(19) 0.029(6) Uani 0.45(3) 1 d . . P A 2
H11C H 0.648717 0.487993 0.026379 0.034 Uiso 0.45(3) 1 calc R U P A 2
H11D H 0.548697 0.603852 -0.001343 0.034 Uiso 0.45(3) 1 calc R U P A 2
C12A C 0.631(3) 0.659(5) -0.0093(13) 0.028(6) Uani 0.55(3) 1 d D U P A 1
H12A H 0.589039 0.760803 -0.018089 0.034 Uiso 0.55(3) 1 calc R U P A 1
H12B H 0.579391 0.568332 -0.011476 0.034 Uiso 0.55(3) 1 calc R U P A 1
C12B C 0.694(4) 0.707(6) 0.0029(13) 0.028(6) Uani 0.45(3) 1 d D . P A 2
H12C H 0.765986 0.709445 0.029671 0.034 Uiso 0.45(3) 1 calc R U P A 2
H12D H 0.664896 0.818056 -0.002144 0.034 Uiso 0.45(3) 1 calc R U P A 2
C13 C -0.0123(19) 0.571(3) 0.3295(11) 0.041(6) Uani 1 1 d . . . . .
C14 C 0.098(2) 0.546(3) 0.3138(10) 0.036(5) Uani 1 1 d . . . . .
H14 H 0.095005 0.442992 0.291102 0.043 Uiso 1 1 calc R U . . .
C15 C 0.1988(16) 0.532(3) 0.3677(9) 0.031(5) Uani 1 1 d . . . . .
H15A H 0.185839 0.440994 0.392686 0.038 Uiso 1 1 calc R U . . .
H15B H 0.265227 0.507604 0.352763 0.038 Uiso 1 1 calc R U . . .
C16 C 0.2181(17) 0.687(3) 0.4047(9) 0.033(4) Uani 1 1 d . U . . .
H16A H 0.155825 0.704722 0.423839 0.04 Uiso 1 1 calc R U . . .
H16B H 0.222585 0.781167 0.37909 0.04 Uiso 1 1 calc R U . . .
C17 C 0.3246(16) 0.676(3) 0.4519(8) 0.032(4) Uani 1 1 d . . . . .
H17A H 0.385142 0.644357 0.433144 0.039 Uiso 1 1 calc R U . . .
H17B H 0.316207 0.590994 0.480304 0.039 Uiso 1 1 calc R U . . .
C18 C 0.354(2) 0.842(4) 0.4852(9) 0.043(6) Uani 1 1 d . . . . .
H18A H 0.290296 0.878645 0.500559 0.051 Uiso 1 1 calc R U . . .
H18B H 0.414105 0.822613 0.518739 0.051 Uiso 1 1 calc R U . . .
N1 N 0.6493(13) 0.993(3) 0.3291(8) 0.036(4) Uani 1 1 d . . . . .
H1A H 0.630241 1.097499 0.333683 0.054 Uiso 1 1 calc R U . . .
H1B H 0.620867 0.92853 0.353629 0.054 Uiso 1 1 calc R U . . .
H1C H 0.623241 0.961475 0.291806 0.054 Uiso 1 1 calc R U . . .
N2 N 0.9127(16) 1.170(2) 0.1013(7) 0.036(4) Uani 1 1 d . . . . .
H2A H 0.92333 1.27012 0.11719 0.053 Uiso 1 1 calc R U . . .
H2B H 0.878164 1.177998 0.063536 0.053 Uiso 1 1 calc R U . . .
H2C H 0.97786 1.120176 0.103242 0.053 Uiso 1 1 calc R U . . .
N3 N 0.4455(12) 0.698(2) 0.1690(7) 0.025(3) Uani 1 1 d . . . . .
H3A H 0.481122 0.791504 0.165177 0.038 Uiso 1 1 calc R U . . .
H3B H 0.414879 0.703596 0.200757 0.038 Uiso 1 1 calc R U . . .
H3C H 0.392987 0.681589 0.136768 0.038 Uiso 1 1 calc R U . . .
N4 N 0.7033(19) 0.634(3) -0.0543(7) 0.049(5) Uani 1 1 d D . . . .
H4C H 0.661178 0.605974 -0.089023 0.058 Uiso 0.55(3) 1 calc R U P A 1
H4D H 0.752128 0.554486 -0.042019 0.058 Uiso 0.55(3) 1 calc R U P A 1
H4E H 0.738952 0.727884 -0.058553 0.058 Uiso 0.55(3) 1 calc R U P A 1
H4F H 0.774299 0.61981 -0.055557 0.058 Uiso 0.45(3) 1 calc R U P A 2
H4G H 0.672297 0.702115 -0.083474 0.058 Uiso 0.45(3) 1 calc R U P A 2
H4H H 0.668555 0.537303 -0.058758 0.058 Uiso 0.45(3) 1 calc R U P A 2
N5 N 0.1189(14) 0.680(3) 0.2751(7) 0.034(4) Uani 1 1 d . . . . .
H5A H 0.108291 0.77648 0.291622 0.05 Uiso 1 1 calc R U . . .
H5B H 0.072627 0.670993 0.240182 0.05 Uiso 1 1 calc R U . . .
H5C H 0.188365 0.673817 0.269919 0.05 Uiso 1 1 calc R U . . .
N6 N 0.3865(14) 0.974(3) 0.4477(7) 0.038(5) Uani 1 1 d . . . . .
H6A H 0.457567 0.962233 0.446094 0.057 Uiso 1 1 calc R U . . .
H6B H 0.376105 1.072043 0.463216 0.057 Uiso 1 1 calc R U . . .
H6C H 0.345343 0.966981 0.411258 0.057 Uiso 1 1 calc R U . . .
O1 O 0.9118(15) 0.981(3) 0.4307(9) 0.060(6) Uani 1 1 d . . . . .
H1 H 0.925654 0.900918 0.411469 0.09 Uiso 1 1 calc R U . . .
O2 O 0.7749(17) 1.167(2) 0.4232(8) 0.051(5) Uani 1 1 d . . . . .
O3 O 0.676(3) 0.461(4) 0.2465(13) 0.138(15) Uani 1 1 d . U . . .
H3 H 0.688049 0.458718 0.282872 0.207 Uiso 1 1 calc R U . . .
O4 O 0.6342(13) 0.730(2) 0.2480(7) 0.042(4) Uani 1 1 d . . . . .
O5 O -0.0386(11) 0.468(2) 0.3674(7) 0.040(4) Uani 1 1 d . . . . .
H5 H -0.008347 0.378516 0.364569 0.06 Uiso 1 1 calc R U . . .
O6A O -0.053(3) 0.714(5) 0.3285(16) 0.042(6) Uani 0.52(3) 1 d . U P . .
O6B O -0.091(3) 0.659(5) 0.2933(15) 0.042(6) Uani 0.48(3) 1 d . . P . .
O7 O 0.7488(12) 0.493(2) 0.3734(7) 0.038(4) Uani 1 1 d G . . . .
H7A H 0.747333 0.572033 0.39755 0.058 Uiso 1 1 d G U . . .
H7B H 0.815349 0.474756 0.370315 0.058 Uiso 1 1 d G U . . .
BR1 Br 0.47539(19) 0.2788(4) 0.35392(11) 0.0441(6) Uani 1 1 d . . . . .
BR2 Br 0.23812(16) 0.4416(3) 0.17903(9) 0.0287(4) Uani 1 1 d . . . . .
BR3 Br 0.49635(16) 0.0989(3) 0.17231(9) 0.0309(5) Uani 1 1 d . . . . .
BR4 Br 0.39368(16) -0.1984(3) 0.30027(8) 0.0268(4) Uani 1 1 d . . . . .
BR5 Br 0.15347(18) 0.0935(3) 0.32681(10) 0.0335(5) Uani 1 1 d . . . . .
BR6 Br 0.15225(18) 0.9527(3) 0.15525(9) 0.0341(5) Uani 1 1 d . . . . .
BR7A Br -0.0767(4) 0.5628(9) 0.1680(9) 0.029(3) Uani 0.52(4) 1 d . . P . .
BR7B Br -0.0839(6) 0.5808(9) 0.1392(11) 0.031(3) Uani 0.48(4) 1 d . . P . .
BR8 Br -0.0489(2) 0.8511(3) -0.00656(10) 0.0459(6) Uani 1 1 d . . . . .
BR9 Br 0.2914(3) 0.7056(4) 0.02706(11) 0.0526(7) Uani 1 1 d . . . . .
BR10 Br 0.63690(18) 0.7706(3) 0.45122(9) 0.0367(5) Uani 1 1 d . . . . .
PB1 Pb 0.32560(5) 0.12615(9) 0.25744(3) 0.0218(2) Uani 1 1 d . . . . .
PB2 Pb 0.09631(6) 0.64309(11) 0.08887(3) 0.0330(2) Uani 1 1 d . . . . .

loop_
_atom_site_aniso_label
_atom_site_aniso_U_11
_atom_site_aniso_U_22
_atom_site_aniso_U_33
_atom_site_aniso_U_23
_atom_site_aniso_U_13
_atom_site_aniso_U_12
C1 0.032(10) 0.041(14) 0.033(10) -0.001(10) 0.001(8) -0.008(10)
C2 0.017(8) 0.039(13) 0.033(9) -0.003(9) 0.005(7) 0.006(8)
C3 0.025(9) 0.040(14) 0.042(10) -0.011(10) 0.007(8) 0.001(9)
C4 0.028(9) 0.041(13) 0.031(9) -0.004(9) 0.004(7) 0.003(9)
C5 0.011(7) 0.044(13) 0.040(9) -0.009(11) 0.000(6) 0.005(9)
C6 0.058(15) 0.028(13) 0.049(12) -0.010(10) 0.002(11) -0.017(12)
C7 0.037(11) 0.055(19) 0.051(12) -0.018(13) 0.005(10) 0.011(12)
C8 0.049(12) 0.012(9) 0.035(9) -0.001(8) 0.009(9) 0.004(9)
C9 0.081(18) 0.008(9) 0.051(12) -0.004(9) 0.025(12) 0.016(11)
C10 0.11(2) 0.07(2) 0.092(19) 0.038(18) 0.09(2) 0.06(2)
C11A 0.023(11) 0.026(16) 0.038(14) 0.001(12) 0.010(10) -0.005(11)
C11B 0.023(11) 0.026(16) 0.038(14) 0.001(12) 0.010(10) -0.005(11)
C12A 0.026(12) 0.034(15) 0.026(11) -0.010(11) 0.007(10) 0.006(12)
C12B 0.026(12) 0.034(15) 0.026(11) -0.010(11) 0.007(10) 0.006(12)
C13 0.036(11) 0.034(13) 0.064(13) 0.011(11) 0.035(10) 0.004(10)
C14 0.053(13) 0.017(10) 0.044(11) 0.000(9) 0.026(10) 0.015(10)
C15 0.027(9) 0.032(12) 0.043(10) 0.011(9) 0.024(8) 0.003(9)
C16 0.034(8) 0.026(8) 0.043(8) 0.002(7) 0.017(7) 0.003(7)
C17 0.031(9) 0.034(13) 0.035(9) 0.009(9) 0.015(7) 0.001(9)
C18 0.046(12) 0.057(17) 0.028(9) 0.024(11) 0.016(9) -0.002(12)
N1 0.020(8) 0.041(12) 0.048(9) -0.011(9) 0.011(7) -0.008(8)
N2 0.051(10) 0.020(10) 0.033(8) 0.006(7) 0.001(7) -0.007(8)
N3 0.017(6) 0.024(8) 0.040(8) -0.004(7) 0.017(6) -0.001(6)
N4 0.085(14) 0.036(12) 0.021(7) -0.002(9) 0.003(8) -0.001(13)
N5 0.037(9) 0.030(11) 0.038(8) -0.004(8) 0.017(7) -0.004(8)
N6 0.035(9) 0.052(14) 0.029(7) 0.007(8) 0.010(6) -0.008(9)
O1 0.042(9) 0.079(18) 0.058(10) -0.012(12) 0.011(8) 0.016(11)
O2 0.082(12) 0.028(10) 0.052(9) -0.008(8) 0.037(9) -0.003(9)
O3 0.17(2) 0.078(19) 0.117(19) -0.056(15) -0.095(18) 0.100(19)
O4 0.034(8) 0.041(11) 0.051(8) -0.020(8) 0.007(7) 0.008(8)
O5 0.026(7) 0.037(10) 0.059(9) 0.012(8) 0.015(6) -0.003(7)
O6A 0.037(13) 0.044(16) 0.051(13) 0.013(12) 0.023(11) 0.011(12)
O6B 0.037(13) 0.044(16) 0.051(13) 0.013(12) 0.023(11) 0.011(12)
O7 0.030(7) 0.040(10) 0.054(9) -0.010(8) 0.026(6) 0.002(7)
BR1 0.0348(11) 0.0415(15) 0.0496(12) -0.0217(11) -0.0068(9) 0.0117(11)
BR2 0.0252(9) 0.0228(10) 0.0377(9) 0.0088(9) 0.0058(7) 0.0037(8)
BR3 0.0288(9) 0.0227(11) 0.0433(10) 0.0007(9) 0.0122(8) -0.0002(8)
BR4 0.0282(9) 0.0247(11) 0.0306(8) 0.0048(8) 0.0131(7) 0.0049(8)
BR5 0.0341(10) 0.0260(12) 0.0458(10) 0.0075(9) 0.0207(8) 0.0089(9)
BR6 0.0404(11) 0.0258(11) 0.0335(9) -0.0033(9) 0.0013(8) -0.0082(10)
BR7A 0.0209(19) 0.029(3) 0.036(7) 0.000(3) 0.003(2) -0.0046(17)
BR7B 0.025(2) 0.026(3) 0.043(9) 0.001(3) 0.011(3) 0.0036(19)
BR8 0.0644(16) 0.0260(13) 0.0375(10) 0.0021(10) -0.0129(10) 0.0109(12)
BR9 0.0718(17) 0.0348(14) 0.0393(11) -0.0014(11) -0.0175(11) -0.0004(13)
BR10 0.0342(10) 0.0402(13) 0.0383(10) 0.0049(10) 0.0133(8) 0.0058(10)
PB1 0.0220(3) 0.0198(4) 0.0240(3) 0.0012(3) 0.0055(2) 0.0007(3)
PB2 0.0368(4) 0.0180(4) 0.0366(4) 0.0010(3) -0.0106(3) -0.0011(3)

loop_
_atom_type_symbol
_atom_type_description
_atom_type_scat_dispersion_real
_atom_type_scat_dispersion_imag
_atom_type_scat_source
C C 0.0181 0.0091 'International Tables Vol C Tables 4.2.6.8 and 6.1.1.4'
H H 0 0 'International Tables Vol C Tables 4.2.6.8 and 6.1.1.4'
N N 0.0311 0.018 'International Tables Vol C Tables 4.2.6.8 and 6.1.1.4'
O O 0.0492 0.0322 'International Tables Vol C Tables 4.2.6.8 and 6.1.1.4'
Br Br -0.6763 1.2805 'International Tables Vol C Tables 4.2.6.8 and 6.1.1.4'
Pb Pb -4.0753 8.506 'International Tables Vol C Tables 4.2.6.8 and 6.1.1.4'

loop_
_geom_angle_atom_site_label_1
_geom_angle_atom_site_label_2
_geom_angle_atom_site_label_3
_geom_angle
_geom_angle_site_symmetry_1
_geom_angle_site_symmetry_3
O2 C1 O1 123(2) . .
O2 C1 C2 124(2) . .
O1 C1 C2 112(2) . .
N1 C2 C1 107.7(16) . .
N1 C2 C3 111.2(18) . .
C1 C2 C3 107.1(19) . .
N1 C2 H2 110.3 . .
C1 C2 H2 110.3 . .
C3 C2 H2 110.3 . .
C4 C3 C2 116(2) . .
C4 C3 H3D 108.3 . .
C2 C3 H3D 108.3 . .
C4 C3 H3E 108.3 . .
C2 C3 H3E 108.3 . .
H3D C3 H3E 107.4 . .
C3 C4 C5 110(2) . .
C3 C4 H4A 109.7 . .
C5 C4 H4A 109.7 . .
C3 C4 H4B 109.7 . .
C5 C4 H4B 109.7 . .
H4A C4 H4B 108.2 . .
C4 C5 C6 109.6(19) . .
C4 C5 H5D 109.7 . .
C6 C5 H5D 109.7 . .
C4 C5 H5E 109.7 . .
C6 C5 H5E 109.7 . .
H5D C5 H5E 108.2 . .
N2 C6 C5 108.4(19) . .
N2 C6 H6D 110 . .
C5 C6 H6D 110 . .
N2 C6 H6E 110 . .
C5 C6 H6E 110 . .
H6D C6 H6E 108.4 . .
O4 C7 O3 127(2) . .
O4 C7 C8 124(3) . .
O3 C7 C8 109(3) . .
N3 C8 C7 106.9(18) . .
N3 C8 C9 109.9(17) . .
C7 C8 C9 114(2) . .
N3 C8 H8 108.7 . .
C7 C8 H8 108.7 . .
C9 C8 H8 108.7 . .
C10 C9 C8 114(2) . .
C10 C9 H9A 108.8 . .
C8 C9 H9A 108.8 . .
C10 C9 H9B 108.8 . .
C8 C9 H9B 108.8 . .
H9A C9 H9B 107.7 . .
C9 C10 C11A 126(3) . .
C9 C10 C11B 99(3) . .
C9 C10 H10A 105.9 . .
C11A C10 H10A 105.9 . .
C9 C10 H10B 105.9 . .
C11A C10 H10B 105.9 . .
H10A C10 H10B 106.2 . .
C9 C10 H10C 112 . .
C11B C10 H10C 112 . .
C9 C10 H10D 112 . .
C11B C10 H10D 112 . .
H10C C10 H10D 109.7 . .
C12A C11A C10 106(3) . .
C12A C11A H11A 110.6 . .
C10 C11A H11A 110.6 . .
C12A C11A H11B 110.6 . .
C10 C11A H11B 110.6 . .
H11A C11A H11B 108.7 . .
C12B C11B C10 105(3) . .
C12B C11B H11C 110.7 . .
C10 C11B H11C 110.7 . .
C12B C11B H11D 110.7 . .
C10 C11B H11D 110.7 . .
H11C C11B H11D 108.8 . .
C11A C12A N4 110(2) . .
C11A C12A H12A 109.6 . .
N4 C12A H12A 109.6 . .
C11A C12A H12B 109.6 . .
N4 C12A H12B 109.6 . .
H12A C12A H12B 108.1 . .
C11B C12B N4 104(3) . .
C11B C12B H12C 111 . .
N4 C12B H12C 111 . .
C11B C12B H12D 111 . .
N4 C12B H12D 111 . .
H12C C12B H12D 109 . .
O6A C13 O5 117(2) . .
O6A C13 O6B 43(2) . .
O5 C13 O6B 121(2) . .
O6A C13 C14 120(2) . .
O5 C13 C14 116(2) . .
O6B C13 C14 120(2) . .
N5 C14 C13 109.3(18) . .
N5 C14 C15 109.1(19) . .
C13 C14 C15 115.6(18) . .
N5 C14 H14 107.5 . .
C13 C14 H14 107.5 . .
C15 C14 H14 107.5 . .
C16 C15 C14 113.4(18) . .
C16 C15 H15A 108.9 . .
C14 C15 H15A 108.9 . .
C16 C15 H15B 108.9 . .
C14 C15 H15B 108.9 . .
H15A C15 H15B 107.7 . .
C15 C16 C17 111.7(19) . .
C15 C16 H16A 109.3 . .
C17 C16 H16A 109.3 . .
C15 C16 H16B 109.3 . .
C17 C16 H16B 109.3 . .
H16A C16 H16B 107.9 . .
C16 C17 C18 112.6(19) . .
C16 C17 H17A 109.1 . .
C18 C17 H17A 109.1 . .
C16 C17 H17B 109.1 . .
C18 C17 H17B 109.1 . .
H17A C17 H17B 107.8 . .
N6 C18 C17 113.6(17) . .
N6 C18 H18A 108.8 . .
C17 C18 H18A 108.8 . .
N6 C18 H18B 108.8 . .
C17 C18 H18B 108.8 . .
H18A C18 H18B 107.7 . .
C2 N1 H1A 109.5 . .
C2 N1 H1B 109.5 . .
H1A N1 H1B 109.5 . .
C2 N1 H1C 109.5 . .
H1A N1 H1C 109.5 . .
H1B N1 H1C 109.5 . .
C6 N2 H2A 109.5 . .
C6 N2 H2B 109.5 . .
H2A N2 H2B 109.5 . .
C6 N2 H2C 109.5 . .
H2A N2 H2C 109.5 . .
H2B N2 H2C 109.5 . .
C8 N3 H3A 109.5 . .
C8 N3 H3B 109.5 . .
H3A N3 H3B 109.5 . .
C8 N3 H3C 109.5 . .
H3A N3 H3C 109.5 . .
H3B N3 H3C 109.5 . .
C12A N4 H4C 109.5 . .
C12A N4 H4D 109.5 . .
H4C N4 H4D 109.5 . .
C12A N4 H4E 109.5 . .
H4C N4 H4E 109.5 . .
H4D N4 H4E 109.5 . .
C12B N4 H4F 109.5 . .
C12B N4 H4G 109.5 . .
H4F N4 H4G 109.5 . .
C12B N4 H4H 109.5 . .
H4F N4 H4H 109.5 . .
H4G N4 H4H 109.5 . .
C14 N5 H5A 109.5 . .
C14 N5 H5B 109.5 . .
H5A N5 H5B 109.5 . .
C14 N5 H5C 109.5 . .
H5A N5 H5C 109.5 . .
H5B N5 H5C 109.5 . .
C18 N6 H6A 109.5 . .
C18 N6 H6B 109.5 . .
H6A N6 H6B 109.5 . .
C18 N6 H6C 109.5 . .
H6A N6 H6C 109.5 . .
H6B N6 H6C 109.5 . .
C1 O1 H1 109.5 . .
C7 O3 H3 109.5 . .
C13 O5 H5 109.5 . .
O6B O6A C13 73(4) . .
O6A O6B C13 64(3) . .
H7A O7 H7B 109.5 . .
PB2 BR2 PB1 159.06(8) . .
PB2 BR6 PB1 144.56(9) . 1_565
BR7B BR7A PB2 49.4(8) . .
BR7A BR7B PB2 120.0(10) . .
PB2 BR8 PB2 153.96(11) 2 .
BR1 PB1 BR4 91.69(7) . .
BR1 PB1 BR5 92.39(7) . .
BR4 PB1 BR5 85.63(6) . .
BR1 PB1 BR3 95.99(7) . .
BR4 PB1 BR3 87.92(5) . .
BR5 PB1 BR3 169.57(7) . .
BR1 PB1 BR6 177.13(7) . 1_545
BR4 PB1 BR6 87.53(6) . 1_545
BR5 PB1 BR6 84.80(6) . 1_545
BR3 PB1 BR6 86.75(6) . 1_545
BR1 PB1 BR2 100.72(7) . .
BR4 PB1 BR2 165.85(6) . .
BR5 PB1 BR2 100.49(6) . .
BR3 PB1 BR2 84.07(5) . .
BR6 PB1 BR2 80.40(6) 1_545 .
BR7B PB2 BR2 91.0(4) . .
BR7B PB2 BR6 93.6(2) . .
BR2 PB2 BR6 93.54(6) . .
BR7B PB2 BR8 92.9(3) . 2_545
BR2 PB2 BR8 91.25(7) . 2_545
BR6 PB2 BR8 171.90(8) . 2_545
BR7B PB2 BR8 89.8(4) . .
BR2 PB2 BR8 179.00(7) . .
BR6 PB2 BR8 86.95(7) . .
BR8 PB2 BR8 88.17(3) 2_545 .
BR7B PB2 BR9 177.3(4) . .
BR2 PB2 BR9 90.46(6) . .
BR6 PB2 BR9 88.67(7) . .
BR8 PB2 BR9 84.76(8) 2_545 .
BR8 PB2 BR9 88.68(8) . .
BR7B PB2 BR7A 10.6(2) . .
BR2 PB2 BR7A 81.5(3) . .
BR6 PB2 BR7A 89.47(15) . .
BR8 PB2 BR7A 97.71(16) 2_545 .
BR8 PB2 BR7A 99.4(3) . .
BR9 PB2 BR7A 171.6(3) . .

loop_
_geom_bond_atom_site_label_1
_geom_bond_atom_site_label_2
_geom_bond_distance
_geom_bond_site_symmetry_2
C1 O2 1.20(3) .
C1 O1 1.35(3) .
C1 C2 1.51(3) .
C2 N1 1.50(2) .
C2 C3 1.53(3) .
C2 H2 0.98 .
C3 C4 1.52(3) .
C3 H3D 0.97 .
C3 H3E 0.97 .
C4 C5 1.53(3) .
C4 H4A 0.97 .
C4 H4B 0.97 .
C5 C6 1.55(3) .
C5 H5D 0.97 .
C5 H5E 0.97 .
C6 N2 1.48(3) .
C6 H6D 0.97 .
C6 H6E 0.97 .
C7 O4 1.16(4) .
C7 O3 1.33(4) .
C7 C8 1.52(3) .
C8 N3 1.51(3) .
C8 C9 1.56(3) .
C8 H8 0.98 .
C9 C10 1.53(4) .
C9 H9A 0.97 .
C9 H9B 0.97 .
C10 C11A 1.54(4) .
C10 C11B 1.70(5) .
C10 H10A 0.97 .
C10 H10B 0.97 .
C10 H10C 0.97 .
C10 H10D 0.97 .
C11A C12A 1.45(5) .
C11A H11A 0.97 .
C11A H11B 0.97 .
C11B C12B 1.40(7) .
C11B H11C 0.97 .
C11B H11D 0.97 .
C12A N4 1.51(2) .
C12A H12A 0.97 .
C12A H12B 0.97 .
C12B N4 1.46(2) .
C12B H12C 0.97 .
C12B H12D 0.97 .
C13 O6A 1.26(4) .
C13 O5 1.29(3) .
C13 O6B 1.35(4) .
C13 C14 1.49(3) .
C14 N5 1.45(3) .
C14 C15 1.57(3) .
C14 H14 0.98 .
C15 C16 1.51(3) .
C15 H15A 0.97 .
C15 H15B 0.97 .
C16 C17 1.53(3) .
C16 H16A 0.97 .
C16 H16B 0.97 .
C17 C18 1.55(4) .
C17 H17A 0.97 .
C17 H17B 0.97 .
C18 N6 1.48(3) .
C18 H18A 0.97 .
C18 H18B 0.97 .
N1 H1A 0.89 .
N1 H1B 0.89 .
N1 H1C 0.89 .
N2 H2A 0.89 .
N2 H2B 0.89 .
N2 H2C 0.89 .
N3 H3A 0.89 .
N3 H3B 0.89 .
N3 H3C 0.89 .
N4 H4C 0.89 .
N4 H4D 0.89 .
N4 H4E 0.89 .
N4 H4F 0.89 .
N4 H4G 0.89 .
N4 H4H 0.89 .
N5 H5A 0.89 .
N5 H5B 0.89 .
N5 H5C 0.89 .
N6 H6A 0.89 .
N6 H6B 0.89 .
N6 H6C 0.89 .
O1 H1 0.82 .
O3 H3 0.82 .
O5 H5 0.82 .
O6A O6B 0.96(5) .
O7 H7A 0.8501 .
O7 H7B 0.8501 .
BR1 PB1 2.866(2) .
BR2 PB2 2.925(2) .
BR2 PB1 3.184(2) .
BR3 PB1 3.159(2) .
BR4 PB1 2.869(2) .
BR5 PB1 2.9135(19) .
BR6 PB2 2.941(2) .
BR6 PB1 3.169(2) 1_565
BR7A BR7B 0.666(6) .
BR7A PB2 3.139(16) .
BR7B PB2 2.752(12) .
BR8 PB2 3.010(3) 2
BR8 PB2 3.045(2) .
BR9 PB2 3.073(4) .
PB1 BR6 3.169(2) 1_545
PB2 BR8 3.010(3) 2_545
